data_7206077
loop_
_publ_author_name
'Cin\<ci\'c, Dominik'
'Kaitner, Branko'

_publ_section_title
;
 Schiff base derived from 2-hydroxy-1-naphthaldehyde and
 liquid-assisted mechanochemical synthesis of its isostructural Cu(ii)
 and Co(ii) complexes
;
_journal_issue 13
_journal_name_full CrystEngComm
_journal_page_first 4351
_journal_paper_doi 10.1039/c0ce00421a
_journal_volume 13
_journal_year 2011
_chemical_formula_moiety 'C46 H32 Cu N2 O2'
_chemical_formula_sum 'C46 H32 Cu N2 O2'
_chemical_formula_weight 708.28
_chemical_name_common bis[N-(2-biphenyl)-2-oxy-1-naphthaldiminato]copper(II)
_chemical_name_systematic
;
?
;
_space_group_IT_number 15
_symmetry_cell_setting monoclinic
_symmetry_space_group_name_Hall '-C 2yc'
_symmetry_space_group_name_H-M 'C 1 2/c 1'
_atom_sites_solution_hydrogens geom
_atom_sites_solution_primary direct
_atom_sites_solution_secondary difmap
_audit_creation_method SHELXL-97
_cell_angle_alpha 90.00
_cell_angle_beta 106.930(4)
_cell_angle_gamma 90.00
_cell_formula_units_Z 4
_cell_length_a 25.3539(10)
_cell_length_b 9.1936(2)
_cell_length_c 15.1458(6)
_cell_measurement_reflns_used 4888
_cell_measurement_temperature 293
_cell_measurement_theta_max 28
_cell_measurement_theta_min 5
_cell_volume 3377.4(2)
_computing_cell_refinement
;
CrysAlis RED 170 (Oxford Diffraction, 2003)
;
_computing_data_collection
;
CrysAlis CCD 170 (Oxford Diffraction, 2003)
;
_computing_data_reduction
;
CrysAlis RED 170 (Oxford Diffraction, 2003)
;
_computing_molecular_graphics 'ORTEP-3 (Farrugia, 1997)'
_computing_structure_refinement 'SHELXL-97 (Sheldrick, 1997)'
_computing_structure_solution 'SHELXS-97 (Sheldrick, 1997)'
_diffrn_ambient_temperature 293
_diffrn_measured_fraction_theta_full 0.996
_diffrn_measured_fraction_theta_max 0.996
_diffrn_measurement_device_type
;
Oxford Diffraction Xcalibur CCD
diffractometer
;
_diffrn_measurement_method 'omega scan'
_diffrn_radiation_monochromator graphite
_diffrn_radiation_source 'fine-focus sealed tube'
_diffrn_radiation_type MoK\a
_diffrn_radiation_wavelength 0.71073
_diffrn_reflns_av_R_equivalents 0.0191
_diffrn_reflns_av_sigmaI/netI 0.0183
_diffrn_reflns_limit_h_max 32
_diffrn_reflns_limit_h_min -32
_diffrn_reflns_limit_k_max 11
_diffrn_reflns_limit_k_min -11
_diffrn_reflns_limit_l_max 19
_diffrn_reflns_limit_l_min -19
_diffrn_reflns_number 16611
_diffrn_reflns_theta_full 27.00
_diffrn_reflns_theta_max 27.00
_diffrn_reflns_theta_min 3.67
_exptl_absorpt_coefficient_mu 0.691
_exptl_absorpt_correction_T_max 0.91668
_exptl_absorpt_correction_T_min 0.77851
_exptl_absorpt_correction_type analytical
_exptl_absorpt_process_details 'N.W. Alcock (1970). Cryst. Computing, p271'
_exptl_crystal_colour black
_exptl_crystal_density_diffrn 1.393
_exptl_crystal_density_method 'not measured'
_exptl_crystal_description prisms
_exptl_crystal_F_000 1468
_exptl_crystal_size_max 0.40
_exptl_crystal_size_mid 0.18
_exptl_crystal_size_min 0.13
_refine_diff_density_max 0.374
_refine_diff_density_min -0.208
_refine_diff_density_rms 0.065
_refine_ls_extinction_method none
_refine_ls_goodness_of_fit_ref 1.158
_refine_ls_hydrogen_treatment constr
_refine_ls_matrix_type full
_refine_ls_number_parameters 231
_refine_ls_number_reflns 3678
_refine_ls_number_restraints 0
_refine_ls_restrained_S_all 1.158
_refine_ls_R_factor_all 0.0315
_refine_ls_R_factor_gt 0.0275
_refine_ls_shift/su_max 0.000
_refine_ls_shift/su_mean 0.000
_refine_ls_structure_factor_coef Fsqd
_refine_ls_weighting_details 'calc w=1/[\s^2^(Fo^2^)+(0.0529P)^2^+0.5860P] where P=(Fo^2^+2Fc^2^)/3'
_refine_ls_weighting_scheme calc
_refine_ls_wR_factor_gt 0.0794
_refine_ls_wR_factor_ref 0.0804
_reflns_number_gt 3272
_reflns_number_total 3678
_reflns_threshold_expression >2sigma(I)
_cod_data_source_file c0ce00421a.txt
_cod_data_source_block Compound_2_Cincic&Kaitner
_cod_original_sg_symbol_H-M 'C 2/c'
_cod_database_code 7206077

loop_
_symmetry_equiv_pos_as_xyz
'x, y, z'
'-x, y, -z+1/2'
'x+1/2, y+1/2, z'
'-x+1/2, y+1/2, -z+1/2'
'-x, -y, -z'
'x, -y, z-1/2'
'-x+1/2, -y+1/2, -z'
'x+1/2, -y+1/2, z-1/2'

loop_
_atom_site_label
_atom_site_type_symbol
_atom_site_fract_x
_atom_site_fract_y
_atom_site_fract_z
_atom_site_U_iso_or_equiv
_atom_site_adp_type
_atom_site_occupancy
_atom_site_symmetry_multiplicity
_atom_site_calc_flag
_atom_site_refinement_flags
_atom_site_disorder_assembly
_atom_site_disorder_group
Cu1 Cu 0.5000 0.70385(2) 0.7500 0.01445(9) Uani 1 2 d S . .
O1 O 0.54957(4) 0.85144(11) 0.73627(7) 0.0206(2) Uani 1 1 d . . .
N1 N 0.52931(5) 0.56520(12) 0.67754(8) 0.0150(2) Uani 1 1 d . . .
C1 C 0.61093(6) 0.70653(15) 0.67773(10) 0.0171(3) Uani 1 1 d . . .
C2 C 0.59450(6) 0.83568(16) 0.71340(10) 0.0185(3) Uani 1 1 d . . .
C3 C 0.62923(7) 0.96204(17) 0.72271(11) 0.0246(3) Uani 1 1 d . . .
H3 H 0.6186 1.0480 0.7450 0.030 Uiso 1 1 calc R . .
C4 C 0.67681(7) 0.95864(18) 0.69983(11) 0.0277(4) Uani 1 1 d . . .
H4 H 0.6978 1.0429 0.7057 0.033 Uiso 1 1 calc R . .
C5 C 0.69573(7) 0.82965(19) 0.66692(11) 0.0258(3) Uani 1 1 d . . .
C6 C 0.74650(7) 0.8272(2) 0.64576(13) 0.0360(4) Uani 1 1 d . . .
H6 H 0.7675 0.9116 0.6530 0.043 Uiso 1 1 calc R . .
C7 C 0.76531(7) 0.7035(2) 0.61495(13) 0.0392(5) Uani 1 1 d . . .
H7 H 0.7986 0.7037 0.6006 0.047 Uiso 1 1 calc R . .
C8 C 0.73380(7) 0.5765(2) 0.60527(12) 0.0339(4) Uani 1 1 d . . .
H8 H 0.7463 0.4920 0.5843 0.041 Uiso 1 1 calc R . .
C9 C 0.68461(6) 0.57462(19) 0.62622(11) 0.0262(3) Uani 1 1 d . . .
H9 H 0.6649 0.4881 0.6203 0.031 Uiso 1 1 calc R . .
C10 C 0.66327(6) 0.70109(17) 0.65653(10) 0.0202(3) Uani 1 1 d . . .
C11 C 0.57515(6) 0.58392(15) 0.65617(9) 0.0163(3) Uani 1 1 d . . .
H11 H 0.5856 0.5092 0.6234 0.020 Uiso 1 1 calc R . .
C12 C 0.49954(6) 0.43362(14) 0.64679(9) 0.0157(3) Uani 1 1 d . . .
C13 C 0.44239(6) 0.43956(15) 0.60459(10) 0.0166(3) Uani 1 1 d . . .
C14 C 0.41392(7) 0.30812(15) 0.58156(11) 0.0220(3) Uani 1 1 d . . .
H14 H 0.3760 0.3099 0.5536 0.026 Uiso 1 1 calc R . .
C15 C 0.44074(7) 0.17539(16) 0.59939(11) 0.0263(4) Uani 1 1 d . . .
H15 H 0.4208 0.0894 0.5840 0.032 Uiso 1 1 calc R . .
C16 C 0.49706(7) 0.17065(16) 0.64004(11) 0.0242(3) Uani 1 1 d . . .
H16 H 0.5152 0.0817 0.6514 0.029 Uiso 1 1 calc R . .
C17 C 0.52638(6) 0.29943(15) 0.66378(10) 0.0198(3) Uani 1 1 d . . .
H17 H 0.5643 0.2963 0.6913 0.024 Uiso 1 1 calc R . .
C18 C 0.41135(6) 0.57848(15) 0.58100(10) 0.0171(3) Uani 1 1 d . . .
C19 C 0.36128(6) 0.59619(17) 0.60088(10) 0.0220(3) Uani 1 1 d . . .
H19 H 0.3493 0.5246 0.6340 0.026 Uiso 1 1 calc R . .
C20 C 0.32912(7) 0.71922(18) 0.57192(11) 0.0271(3) Uani 1 1 d . . .
H20 H 0.2961 0.7302 0.5863 0.033 Uiso 1 1 calc R . .
C21 C 0.34622(7) 0.82570(17) 0.52155(11) 0.0282(4) Uani 1 1 d . . .
H21 H 0.3244 0.9072 0.5010 0.034 Uiso 1 1 calc R . .
C22 C 0.39605(7) 0.81025(16) 0.50184(11) 0.0246(3) Uani 1 1 d . . .
H22 H 0.4076 0.8817 0.4681 0.030 Uiso 1 1 calc R . .
C23 C 0.42876(6) 0.68856(15) 0.53226(10) 0.0190(3) Uani 1 1 d . . .
H23 H 0.4625 0.6802 0.5201 0.023 Uiso 1 1 calc R . .

loop_
_atom_site_aniso_label
_atom_site_aniso_U_11
_atom_site_aniso_U_22
_atom_site_aniso_U_33
_atom_site_aniso_U_23
_atom_site_aniso_U_13
_atom_site_aniso_U_12
Cu1 0.01512(14) 0.01072(12) 0.01929(14) 0.000 0.00779(10) 0.000
O1 0.0201(5) 0.0139(5) 0.0302(6) 0.0004(4) 0.0112(5) -0.0014(4)
N1 0.0154(6) 0.0138(5) 0.0162(6) 0.0004(4) 0.0053(5) -0.0011(4)
C1 0.0143(7) 0.0214(7) 0.0151(6) 0.0030(5) 0.0038(5) -0.0018(6)
C2 0.0176(7) 0.0193(7) 0.0178(7) 0.0044(5) 0.0037(6) -0.0032(5)
C3 0.0252(8) 0.0192(7) 0.0279(8) 0.0032(6) 0.0051(6) -0.0062(6)
C4 0.0225(8) 0.0294(8) 0.0291(8) 0.0082(7) 0.0043(7) -0.0109(7)
C5 0.0181(8) 0.0369(9) 0.0210(7) 0.0076(6) 0.0038(6) -0.0070(6)
C6 0.0215(9) 0.0511(11) 0.0368(10) 0.0098(8) 0.0107(7) -0.0101(8)
C7 0.0174(8) 0.0671(14) 0.0371(10) 0.0084(9) 0.0140(7) -0.0019(8)
C8 0.0200(8) 0.0548(11) 0.0285(9) -0.0015(8) 0.0096(7) 0.0046(8)
C9 0.0169(8) 0.0389(9) 0.0224(8) -0.0012(7) 0.0050(6) -0.0008(7)
C10 0.0148(7) 0.0313(8) 0.0134(6) 0.0040(6) 0.0026(5) -0.0016(6)
C11 0.0153(7) 0.0184(7) 0.0158(7) 0.0005(5) 0.0055(5) 0.0016(5)
C12 0.0202(7) 0.0145(6) 0.0151(7) -0.0016(5) 0.0096(6) -0.0018(5)
C13 0.0203(7) 0.0167(6) 0.0142(6) -0.0002(5) 0.0073(6) -0.0023(5)
C14 0.0225(8) 0.0223(7) 0.0207(7) -0.0018(6) 0.0054(6) -0.0072(6)
C15 0.0376(10) 0.0156(7) 0.0267(8) -0.0042(6) 0.0109(7) -0.0087(6)
C16 0.0347(9) 0.0142(7) 0.0268(8) -0.0005(6) 0.0139(7) 0.0025(6)
C17 0.0219(8) 0.0182(7) 0.0214(7) 0.0001(5) 0.0100(6) 0.0025(6)
C18 0.0179(7) 0.0171(7) 0.0145(6) -0.0029(5) 0.0020(5) -0.0029(5)
C19 0.0187(8) 0.0246(7) 0.0218(7) -0.0007(6) 0.0045(6) -0.0029(6)
C20 0.0172(8) 0.0338(9) 0.0290(8) -0.0047(7) 0.0046(6) 0.0041(7)
C21 0.0297(9) 0.0243(8) 0.0258(8) 0.0002(6) 0.0008(7) 0.0094(6)
C22 0.0312(9) 0.0204(7) 0.0203(7) 0.0021(6) 0.0045(6) 0.0010(6)
C23 0.0209(7) 0.0185(7) 0.0170(7) -0.0021(5) 0.0045(6) -0.0017(6)

loop_
_atom_type_symbol
_atom_type_description
_atom_type_scat_dispersion_real
_atom_type_scat_dispersion_imag
_atom_type_scat_source
C C 0.0033 0.0016 'International Tables Vol C Tables 4.2.6.8 and 6.1.1.4'
H H 0.0000 0.0000 'International Tables Vol C Tables 4.2.6.8 and 6.1.1.4'
N N 0.0061 0.0033 'International Tables Vol C Tables 4.2.6.8 and 6.1.1.4'
O O 0.0106 0.0060 'International Tables Vol C Tables 4.2.6.8 and 6.1.1.4'
Cu Cu 0.3201 1.2651 'International Tables Vol C Tables 4.2.6.8 and 6.1.1.4'

loop_
_geom_angle_atom_site_label_1
_geom_angle_atom_site_label_2
_geom_angle_atom_site_label_3
_geom_angle
_geom_angle_site_symmetry_1
_geom_angle_site_symmetry_3
_geom_angle_publ_flag
O1 Cu1 O1 88.95(6) . 2_656 ?
O1 Cu1 N1 91.86(5) . . ?
O1 Cu1 N1 153.37(5) 2_656 . ?
O1 Cu1 N1 153.37(5) . 2_656 ?
O1 Cu1 N1 91.86(5) 2_656 2_656 ?
N1 Cu1 N1 99.05(7) . 2_656 ?
C2 O1 Cu1 127.72(9) . . ?
C11 N1 C12 117.01(12) . . ?
C11 N1 Cu1 124.20(9) . . ?
C12 N1 Cu1 118.78(9) . . ?
C2 C1 C11 120.85(13) . . ?
C2 C1 C10 120.10(13) . . ?
C11 C1 C10 118.91(13) . . ?
O1 C2 C1 125.21(13) . . ?
O1 C2 C3 116.44(13) . . ?
C1 C2 C3 118.32(13) . . ?
C4 C3 C2 121.56(15) . . ?
C4 C3 H3 119.2 . . ?
C2 C3 H3 119.2 . . ?
C3 C4 C5 121.82(15) . . ?
C3 C4 H4 119.1 . . ?
C5 C4 H4 119.1 . . ?
C6 C5 C10 119.82(16) . . ?
C6 C5 C4 120.96(16) . . ?
C10 C5 C4 119.21(14) . . ?
C7 C6 C5 121.42(17) . . ?
C7 C6 H6 119.3 . . ?
C5 C6 H6 119.3 . . ?
C6 C7 C8 119.02(16) . . ?
C6 C7 H7 120.5 . . ?
C8 C7 H7 120.5 . . ?
C9 C8 C7 121.07(17) . . ?
C9 C8 H8 119.5 . . ?
C7 C8 H8 119.5 . . ?
C8 C9 C10 121.56(16) . . ?
C8 C9 H9 119.2 . . ?
C10 C9 H9 119.2 . . ?
C9 C10 C5 117.09(15) . . ?
C9 C10 C1 124.05(14) . . ?
C5 C10 C1 118.86(14) . . ?
N1 C11 C1 126.95(13) . . ?
N1 C11 H11 116.5 . . ?
C1 C11 H11 116.5 . . ?
C17 C12 C13 120.08(13) . . ?
C17 C12 N1 120.32(13) . . ?
C13 C12 N1 119.47(12) . . ?
C14 C13 C12 117.97(13) . . ?
C14 C13 C18 118.90(13) . . ?
C12 C13 C18 123.11(12) . . ?
C15 C14 C13 121.62(15) . . ?
C15 C14 H14 119.2 . . ?
C13 C14 H14 119.2 . . ?
C16 C15 C14 119.99(14) . . ?
C16 C15 H15 120.0 . . ?
C14 C15 H15 120.0 . . ?
C15 C16 C17 119.65(14) . . ?
C15 C16 H16 120.2 . . ?
C17 C16 H16 120.2 . . ?
C16 C17 C12 120.67(14) . . ?
C16 C17 H17 119.7 . . ?
C12 C17 H17 119.7 . . ?
C19 C18 C23 118.43(13) . . ?
C19 C18 C13 119.91(13) . . ?
C23 C18 C13 121.46(13) . . ?
C20 C19 C18 120.92(14) . . ?
C20 C19 H19 119.5 . . ?
C18 C19 H19 119.5 . . ?
C21 C20 C19 120.00(15) . . ?
C21 C20 H20 120.0 . . ?
C19 C20 H20 120.0 . . ?
C20 C21 C22 119.77(14) . . ?
C20 C21 H21 120.1 . . ?
C22 C21 H21 120.1 . . ?
C21 C22 C23 120.29(15) . . ?
C21 C22 H22 119.9 . . ?
C23 C22 H22 119.9 . . ?
C22 C23 C18 120.55(15) . . ?
C22 C23 H23 119.7 . . ?
C18 C23 H23 119.7 . . ?

loop_
_geom_bond_atom_site_label_1
_geom_bond_atom_site_label_2
_geom_bond_distance
_geom_bond_site_symmetry_2
_geom_bond_publ_flag
Cu1 O1 1.9016(10) . ?
Cu1 O1 1.9016(10) 2_656 ?
Cu1 N1 1.9638(11) . ?
Cu1 N1 1.9638(11) 2_656 ?
O1 C2 1.2918(18) . ?
N1 C11 1.3056(18) . ?
N1 C12 1.4301(17) . ?
C1 C2 1.416(2) . ?
C1 C11 1.4239(19) . ?
C1 C10 1.454(2) . ?
C2 C3 1.440(2) . ?
C3 C4 1.349(2) . ?
C3 H3 0.9300 . ?
C4 C5 1.423(3) . ?
C4 H4 0.9300 . ?
C5 C6 1.414(2) . ?
C5 C10 1.423(2) . ?
C6 C7 1.367(3) . ?
C6 H6 0.9300 . ?
C7 C8 1.398(3) . ?
C7 H7 0.9300 . ?
C8 C9 1.374(2) . ?
C8 H8 0.9300 . ?
C9 C10 1.414(2) . ?
C9 H9 0.9300 . ?
C11 H11 0.9300 . ?
C12 C17 1.3962(19) . ?
C12 C13 1.404(2) . ?
C13 C14 1.3987(19) . ?
C13 C18 1.4880(19) . ?
C14 C15 1.385(2) . ?
C14 H14 0.9300 . ?
C15 C16 1.381(3) . ?
C15 H15 0.9300 . ?
C16 C17 1.389(2) . ?
C16 H16 0.9300 . ?
C17 H17 0.9300 . ?
C18 C19 1.397(2) . ?
C18 C23 1.398(2) . ?
C19 C20 1.389(2) . ?
C19 H19 0.9300 . ?
C20 C21 1.386(2) . ?
C20 H20 0.9300 . ?
C21 C22 1.387(2) . ?
C21 H21 0.9300 . ?
C22 C23 1.389(2) . ?
C22 H22 0.9300 . ?
C23 H23 0.9300 . ?
